data_2227220
loop_
_publ_author_name
'Rivera, Augusto'
'Quiroga, Diego'
'R\'ios-Motta, Jaime'
'Du\<sek, Michal'
'Fejfarov\'a, Karla'

_publ_section_title
;
 4,4'-Dichloro-2,2'-[(3a<i>R</i>,7a<i>R</i>/3a<i>S</i>,7a<i>S</i>)-2,3,3a,4,5,6,7,7a-octahydro-1<i>H</i>-1,3-benzimidazole-1,3-diyl)bis(methylene)]diphenol
;
_journal_coeditor_code BT5333
_journal_issue 10
_journal_name_full 'Acta Crystallographica Section E'
_journal_page_first o2643
_journal_paper_doi 10.1107/S160053681003792X
_journal_volume 66
_journal_year 2010
_chemical_formula_iupac 'C21 H24 Cl2 N2 O2'
_chemical_formula_moiety 'C21 H24 Cl2 N2 O2'
_chemical_formula_sum 'C21 H24 Cl2 N2 O2'
_chemical_formula_weight 407.3
_chemical_name_systematic
;
4,4'-Dichloro-2,2'-[(3a<i>R</i>,7a<i>R</i>/3a<i>S</i>,7a<i>S</i>)-
2,3,3a,4,5,6,7,7a-octahydro-1<i>H</i>-1,3-benzimidazole-1,3-
diyl)bis(methylene)]diphenol
;
_space_group_IT_number 18
_symmetry_cell_setting orthorhombic
_symmetry_space_group_name_Hall 'P 2 2ab'
_symmetry_space_group_name_H-M 'P 21 21 2'
_cell_angle_alpha 90
_cell_angle_beta 90
_cell_angle_gamma 90
_cell_formula_units_Z 2
_cell_length_a 5.9529(2)
_cell_length_b 18.3846(5)
_cell_length_c 8.9704(3)
_cell_measurement_reflns_used 10371
_cell_measurement_temperature 120
_cell_measurement_theta_max 62.4231
_cell_measurement_theta_min 4.8077
_cell_volume 981.74(5)
_computing_cell_refinement 'CrysAlis RED (Oxford Diffraction, 2009)'
_computing_data_collection 'CrysAlis CCD (Oxford Diffraction, 2009)'
_computing_data_reduction 'CrysAlis RED (Oxford Diffraction, 2009)'
_computing_molecular_graphics 'DIAMOND (Brandenburg & Putz, 2005)'
_computing_publication_material '<i>JANA2006</i> (Pet\<r\'i\<cek <i>et al.</i>, 2006)'
_computing_structure_refinement '<i>JANA2006</i> (Pet\<r\'i\<cek <i>et al.</i>, 2006)'
_computing_structure_solution 'SIR2002 (Burla <i>et al.</i>, 2003)'
_diffrn_ambient_temperature 120
_diffrn_detector_area_resol_mean 10.3784
_diffrn_measured_fraction_theta_full 0.99
_diffrn_measured_fraction_theta_max 0.99
_diffrn_measurement_device 'four-cycle diffractometer'
_diffrn_measurement_device_type
;
Oxford Diffraction Xcalibur diffractometer with an Atlas
(Gemini ultra Cu) detector
;
_diffrn_measurement_method 'Rotation method data acquisition using \w'
_diffrn_radiation_monochromator mirror
_diffrn_radiation_source 'X-ray tube'
_diffrn_radiation_type 'Cu K\a'
_diffrn_radiation_wavelength 1.54184
_diffrn_reflns_av_R_equivalents 0.0266
_diffrn_reflns_av_sigmaI/netI 0.008
_diffrn_reflns_limit_h_max 6
_diffrn_reflns_limit_h_min -6
_diffrn_reflns_limit_k_max 20
_diffrn_reflns_limit_k_min -21
_diffrn_reflns_limit_l_max 10
_diffrn_reflns_limit_l_min -10
_diffrn_reflns_number 12720
_diffrn_reflns_reduction_process
;
Integration of the CCD images was done by program Crysalis RED
(Oxford diffraction, 2008). The same program was used for indexing of the
crystal shape and absorption correction.
;
_diffrn_reflns_theta_full 62.49
_diffrn_reflns_theta_max 62.49
_diffrn_reflns_theta_min 4.81
_exptl_absorpt_coefficient_mu 3.107
_exptl_absorpt_correction_T_max 0.773
_exptl_absorpt_correction_T_min 0.518
_exptl_absorpt_correction_type analytical
_exptl_absorpt_process_details
;
[CrysAlis Pro (Oxford Diffraction, 2009), based on expressions derived
by
Clark & Reid (1995)]
;
_exptl_crystal_colour colorless
_exptl_crystal_density_diffrn 1.3775
_exptl_crystal_density_method 'not measured'
_exptl_crystal_description 'irregular shape'
_exptl_crystal_F_000 428
_exptl_crystal_size_max 0.3595
_exptl_crystal_size_mid 0.2101
_exptl_crystal_size_min 0.1145
_refine_diff_density_max 0.11
_refine_diff_density_min -0.11
_refine_ls_abs_structure_details 'Flack (1983), 615 Friedel pairs'
_refine_ls_abs_structure_Flack 0.320(10)
_refine_ls_extinction_method none
_refine_ls_goodness_of_fit_ref 1.50
_refine_ls_hydrogen_treatment mixed
_refine_ls_number_constraints 45
_refine_ls_number_parameters 127
_refine_ls_number_reflns 1566
_refine_ls_number_restraints 0
_refine_ls_R_factor_all 0.0231
_refine_ls_R_factor_gt 0.0221
_refine_ls_shift/su_max 0.0098
_refine_ls_shift/su_mean 0.0003
_refine_ls_structure_factor_coef Fsqd
_refine_ls_weighting_details 'w = 1/[\s^2^(I)+0.0016I^2^]'
_refine_ls_weighting_scheme sigma
_refine_ls_wR_factor_gt 0.0676
_refine_ls_wR_factor_ref 0.0682
_reflns_number_gt 1517
_reflns_number_total 1566
_reflns_threshold_expression I>3\s(I)
_cod_data_source_file bt5333.cif
_cod_data_source_block I
_cod_database_code 2227220
_cod_database_fobs_code 2227220

loop_
_symmetry_equiv_pos_site_id
_symmetry_equiv_pos_as_xyz
1 x,y,z
2 -x,-y,z
3 -x+1/2,y+1/2,-z
4 x+1/2,-y+1/2,-z

loop_
_atom_site_type_symbol
_atom_site_label
_atom_site_fract_x
_atom_site_fract_y
_atom_site_fract_z
_atom_site_U_iso_or_equiv
_atom_site_adp_type
_atom_site_calc_flag
_atom_site_refinement_flags
_atom_site_occupancy
_atom_site_disorder_assembly
_atom_site_disorder_group
Cl Cl1 0.56453(8) 0.22892(2) 0.85004(4) 0.03657(14) Uani d . 1 . .
O O1 0.99889(19) 0.41865(6) 0.41066(13) 0.0278(3) Uani d . 1 . .
N N1 0.59603(9) 0.44360(5) 0.29542(10) 0.0191(4) Uani d . 1 . .
C C1 0.5 0.5 0.39535(12) 0.0190(6) Uani d . 1 . .
C C2 0.5511(3) 0.36844(7) 0.34499(16) 0.0207(4) Uani d . 1 . .
C C3 0.6738(3) 0.34996(7) 0.48640(16) 0.0188(4) Uani d . 1 . .
C C4 0.8923(2) 0.37633(8) 0.51184(18) 0.0208(4) Uani d . 1 . .
C C5 1.0043(3) 0.35815(8) 0.64297(17) 0.0260(5) Uani d . 1 . .
C C6 0.9061(3) 0.31220(8) 0.74665(18) 0.0266(5) Uani d . 1 . .
C C7 0.6930(3) 0.28560(8) 0.71952(17) 0.0244(5) Uani d . 1 . .
C C8 0.5774(3) 0.30421(7) 0.59086(16) 0.0204(4) Uani d . 1 . .
C C9 0.5027(2) 0.45884(7) 0.14700(16) 0.0214(4) Uani d . 1 . .
C C10 0.6300(3) 0.43023(9) 0.01323(18) 0.0313(5) Uani d . 1 . .
C C11 0.5134(3) 0.45859(9) -0.12729(18) 0.0387(6) Uani d . 1 . .
H H1a 0.382262 0.478981 0.454451 0.0228 Uiso d . 1 . .
H H2a 0.392563 0.362122 0.359869 0.0249 Uiso d . 1 . .
H H2b 0.594229 0.335034 0.267886 0.0249 Uiso d . 1 . .
H H5 1.151137 0.37767 0.661739 0.0312 Uiso d . 1 . .
H H6 0.984963 0.299065 0.836016 0.0319 Uiso d . 1 . .
H H8 0.429374 0.285198 0.574125 0.0245 Uiso d . 1 . .
H H9 0.361614 0.434259 0.134648 0.0257 Uiso d . 1 . .
H H10a 0.626351 0.378021 0.013612 0.0375 Uiso d . 1 . .
H H10b 0.781744 0.447839 0.016012 0.0375 Uiso d . 1 . .
H H11a 0.368381 0.436182 -0.136609 0.0464 Uiso d . 1 . .
H H11b 0.597131 0.443924 -0.213654 0.0464 Uiso d . 1 . .
H H1o 0.893(3) 0.4356(10) 0.347(2) 0.0334 Uiso d . 1 . .

loop_
_atom_site_aniso_label
_atom_site_aniso_U_11
_atom_site_aniso_U_22
_atom_site_aniso_U_33
_atom_site_aniso_U_12
_atom_site_aniso_U_13
_atom_site_aniso_U_23
_atom_site_aniso_type_symbol
Cl1 0.0514(3) 0.0328(2) 0.0254(2) -0.00039(19) 0.00732(18) 0.00639(15) Cl
O1 0.0191(5) 0.0233(5) 0.0410(6) -0.0026(4) 0.0007(5) 0.0049(5) O
N1 0.0231(6) 0.0132(6) 0.0208(6) 0.0018(5) 0.0003(5) 0.0012(5) N
C1 0.0188(10) 0.0153(9) 0.0231(10) -0.0004(8) 0 0 C
C2 0.0217(7) 0.0140(6) 0.0264(8) -0.0016(6) -0.0020(7) -0.0004(6) C
C3 0.0200(7) 0.0116(6) 0.0249(8) 0.0028(6) -0.0009(6) -0.0019(6) C
C4 0.0173(7) 0.0150(6) 0.0300(9) 0.0027(5) 0.0017(6) -0.0035(6) C
C5 0.0200(8) 0.0239(7) 0.0341(9) 0.0039(6) -0.0053(7) -0.0055(7) C
C6 0.0314(9) 0.0230(7) 0.0253(8) 0.0095(7) -0.0050(7) -0.0058(6) C
C7 0.0339(9) 0.0179(7) 0.0213(8) 0.0045(7) 0.0050(7) -0.0005(6) C
C8 0.0204(7) 0.0142(6) 0.0267(7) 0.0010(6) 0.0021(6) -0.0023(6) C
C9 0.0246(8) 0.0177(8) 0.0218(7) 0.0029(5) -0.0014(6) -0.0014(6) C
C10 0.0446(10) 0.0239(8) 0.0253(9) 0.0088(7) 0.0027(8) -0.0020(7) C
C11 0.0611(13) 0.0322(10) 0.0229(8) 0.0134(8) -0.0012(9) -0.0039(7) C

loop_
_atom_type_symbol
_atom_type_scat_dispersion_real
_atom_type_scat_dispersion_imag
_atom_type_scat_source
C 0.018 0.009 'International Tables Vol C tables 4.2.6.8 and 6.1.1.1'
H 0.000 0.000 'International Tables Vol C tables 4.2.6.8 and 6.1.1.1'
Cl 0.364 0.702 'International Tables Vol C tables 4.2.6.8 and 6.1.1.1'
N 0.031 0.018 'International Tables Vol C tables 4.2.6.8 and 6.1.1.1'
O 0.049 0.032 'International Tables Vol C tables 4.2.6.8 and 6.1.1.1'

loop_
_geom_angle_atom_site_label_1
_geom_angle_atom_site_label_2
_geom_angle_atom_site_label_3
_geom_angle_site_symmetry_1
_geom_angle_site_symmetry_2
_geom_angle_site_symmetry_3
_geom_angle
_geom_angle_publ_flag
C4 O1 H1o . . . 106.9(12) no
C1 N1 C2 . . . 113.70(8) no
C1 N1 C9 . . . 105.56(8) no
C2 N1 C9 . . . 112.50(9) no
N1 C1 N1 . . 2_665 105.74(8) no
N1 C1 H1a . . . 109.4709 no
N1 C1 H1a . . 2_665 109.4712 no
N1 C1 H1a 2_665 . . 109.4713 no
N1 C1 H1a 2_665 . 2_665 109.4709 no
H1a C1 H1a . . 2_665 112.9619 no
N1 C2 C3 . . . 112.19(11) no
N1 C2 H2a . . . 109.4717 no
N1 C2 H2b . . . 109.4705 no
C3 C2 H2a . . . 109.4714 no
C3 C2 H2b . . . 109.4717 no
H2a C2 H2b . . . 106.6084 no
C2 C3 C4 . . . 120.58(13) no
C2 C3 C8 . . . 120.48(13) no
C4 C3 C8 . . . 118.88(14) no
O1 C4 C3 . . . 121.52(14) no
O1 C4 C5 . . . 118.68(13) no
C3 C4 C5 . . . 119.80(14) no
C4 C5 C6 . . . 120.75(14) no
C4 C5 H5 . . . 119.6278 no
C6 C5 H5 . . . 119.6266 no
C5 C6 C7 . . . 119.01(15) no
C5 C6 H6 . . . 120.4925 no
C7 C6 H6 . . . 120.4933 no
Cl1 C7 C6 . . . 119.74(12) no
Cl1 C7 C8 . . . 119.24(12) no
C6 C7 C8 . . . 121.01(14) no
C3 C8 C7 . . . 120.52(14) no
C3 C8 H8 . . . 119.7416 no
C7 C8 H8 . . . 119.7416 no
N1 C9 C9 . . 2_665 101.45(10) no
N1 C9 C10 . . . 117.56(12) no
N1 C9 H9 . . . 110.2149 no
C9 C9 C10 2_665 . . 110.98(12) no
C9 C9 H9 2_665 . . 116.8873 no
C10 C9 H9 . . . 100.538 no
C9 C10 C11 . . . 107.90(14) no
C9 C10 H10a . . . 109.4715 no
C9 C10 H10b . . . 109.4705 no
C11 C10 H10a . . . 109.4721 no
C11 C10 H10b . . . 109.4708 no
H10a C10 H10b . . . 110.9991 no
C10 C11 C11 . . 2_665 112.71(13) no
C10 C11 H11a . . . 109.4707 no
C10 C11 H11b . . . 109.4709 no
C11 C11 H11a 2_665 . . 109.472 no
C11 C11 H11b 2_665 . . 109.4712 no
H11a C11 H11b . . . 106.0299 no

loop_
_geom_bond_atom_site_label_1
_geom_bond_atom_site_label_2
_geom_bond_site_symmetry_1
_geom_bond_site_symmetry_2
_geom_bond_distance
_geom_bond_publ_flag
Cl1 C7 . . 1.7441(16) .
O1 C4 . . 1.3535(19) .
O1 H1o . . 0.91(2) .
N1 C1 . . 1.4850(11) no
N1 C2 . . 1.4761(16) no
N1 C9 . . 1.4697(17) no
C1 H1a . . 0.96 no
C1 H1a . 2_665 0.96 no
C2 C3 . . 1.503(2) no
C2 H2a . . 0.96 no
C2 H2b . . 0.96 no
C3 C4 . . 1.406(2) no
C3 C8 . . 1.384(2) no
C4 C5 . . 1.393(2) no
C5 C6 . . 1.386(2) no
C5 H5 . . 0.96 no
C6 C7 . . 1.381(2) no
C6 H6 . . 0.96 no
C7 C8 . . 1.386(2) no
C8 H8 . . 0.96 no
C9 C9 . 2_665 1.5138(19) no
C9 C10 . . 1.514(2) no
C9 H9 . . 0.96 no
C10 C11 . . 1.531(2) no
C10 H10a . . 0.96 no
C10 H10b . . 0.96 no
C11 C11 . 2_665 1.531(2) no
C11 H11a . . 0.96 no
C11 H11b . . 0.96 no

loop_
_geom_hbond_atom_site_label_D
_geom_hbond_atom_site_label_H
_geom_hbond_atom_site_label_A
_geom_hbond_site_symmetry_D
_geom_hbond_site_symmetry_H
_geom_hbond_site_symmetry_A
_geom_hbond_distance_DH
_geom_hbond_distance_HA
_geom_hbond_distance_DA
_geom_hbond_angle_DHA
_geom_hbond_publ_flag
C1 H1a O1 . . 1_455 0.95 2.56 3.3398(11) 137.58 yes
O1 H1o N1 . . . 0.91(2) 1.83(2) 2.6515(13) 149.3(18) yes

loop_
_geom_torsion_atom_site_label_1
_geom_torsion_atom_site_label_2
_geom_torsion_atom_site_label_3
_geom_torsion_atom_site_label_4
_geom_torsion_site_symmetry_1
_geom_torsion_site_symmetry_2
_geom_torsion_site_symmetry_3
_geom_torsion_site_symmetry_4
_geom_torsion
_geom_torsion_publ_flag
? ? ? ? ? ? ? ? ? ?
